data_4065556
loop_
_publ_author_name
'Li, Ting'
'Garc\'ia, Juventino J.'
'Brennessel, William W.'
'Jones, William D.'

_publ_section_title
;
 C&#x2212;CN Bond Activation of Aromatic Nitriles and Fluxionality of the
 \h2-Arene Intermediates: Experimental and Theoretical Investigations
;
_journal_issue 11
_journal_name_full Organometallics
_journal_page_first 2430
_journal_paper_doi 10.1021/om100001m
_journal_volume 29
_journal_year 2010
_chemical_formula_moiety 'C36 H68 N2 Ni2 P4, C22 H36 N2 Ni P2, 1.5(C7 H8)'
_chemical_formula_sum 'C68.5 H116 N4 Ni3 P6'
_chemical_formula_weight 1357.60
_chemical_name_common (dippe)NiNC-C6H4-Ni(CN)(dippe)
_chemical_name_systematic
; 
 ? 
;
_space_group_IT_number 2
_symmetry_cell_setting triclinic
_symmetry_space_group_name_Hall '-P 1'
_symmetry_space_group_name_H-M 'P -1'
_atom_sites_solution_hydrogens geom
_atom_sites_solution_primary direct
_atom_sites_solution_secondary difmap
_audit_creation_method SHELXL-97
_cell_angle_alpha 99.453(4)
_cell_angle_beta 100.468(4)
_cell_angle_gamma 116.199(3)
_cell_formula_units_Z 2
_cell_length_a 14.820(2)
_cell_length_b 15.643(2)
_cell_length_c 18.300(4)
_cell_measurement_reflns_used 4039
_cell_measurement_temperature 100.0(1)
_cell_measurement_theta_max 31.74
_cell_measurement_theta_min 2.55
_cell_volume 3596.7(10)
_computing_cell_refinement 'SAINT (Bruker, 2009)'
_computing_data_collection 'APEX2 (Bruker, 2009)'
_computing_data_reduction 'SAINT (Bruker, 2009)'
_computing_molecular_graphics 'SHELXTL (Sheldrick, 2008)'
_computing_publication_material 'SHELXTL (Sheldrick, 2008)'
_computing_structure_refinement 'SHELXL-97 (Sheldrick, 2008)'
_computing_structure_solution 'SIR97 (Altomare et al., 1999)'
_diffrn_ambient_temperature 100.0(1)
_diffrn_measured_fraction_theta_full 0.993
_diffrn_measured_fraction_theta_max 0.993
_diffrn_measurement_device_type 'Bruker SMART APEX II CCD Platform'
_diffrn_measurement_method 'area detector, \w scans per \f'
_diffrn_radiation_monochromator graphite
_diffrn_radiation_source 'fine-focus sealed tube'
_diffrn_radiation_type MoK\a
_diffrn_radiation_wavelength 0.71073
_diffrn_reflns_av_R_equivalents 0.0948
_diffrn_reflns_av_sigmaI/netI 0.1304
_diffrn_reflns_limit_h_max 22
_diffrn_reflns_limit_h_min -22
_diffrn_reflns_limit_k_max 24
_diffrn_reflns_limit_k_min -24
_diffrn_reflns_limit_l_max 28
_diffrn_reflns_limit_l_min -28
_diffrn_reflns_number 70242
_diffrn_reflns_theta_full 33.14
_diffrn_reflns_theta_max 33.14
_diffrn_reflns_theta_min 1.58
_diffrn_standards_number 0
_exptl_absorpt_coefficient_mu 0.951
_exptl_absorpt_correction_T_max 0.8944
_exptl_absorpt_correction_T_min 0.8627
_exptl_absorpt_correction_type multi-scan
_exptl_absorpt_process_details 'SADABS (Sheldrick, 2008)'
_exptl_crystal_colour yellow-orange
_exptl_crystal_density_diffrn 1.254
_exptl_crystal_density_method 'not measured'
_exptl_crystal_description block
_exptl_crystal_F_000 1458
_exptl_crystal_size_max 0.16
_exptl_crystal_size_mid 0.16
_exptl_crystal_size_min 0.12
_refine_diff_density_max 0.958
_refine_diff_density_min -0.538
_refine_diff_density_rms 0.107
_refine_ls_extinction_method none
_refine_ls_goodness_of_fit_ref 0.947
_refine_ls_hydrogen_treatment constr
_refine_ls_matrix_type full
_refine_ls_number_parameters 780
_refine_ls_number_reflns 27236
_refine_ls_number_restraints 31
_refine_ls_restrained_S_all 0.946
_refine_ls_R_factor_all 0.1330
_refine_ls_R_factor_gt 0.0591
_refine_ls_shift/su_max 0.001
_refine_ls_shift/su_mean 0.000
_refine_ls_structure_factor_coef Fsqd
_refine_ls_weighting_details 'calc w=1/[\s^2^(Fo^2^)+(0.0468P)^2^+0.0000P] where P=(Fo^2^+2Fc^2^)/3'
_refine_ls_weighting_scheme calc
_refine_ls_wR_factor_gt 0.1073
_refine_ls_wR_factor_ref 0.1335
_reflns_number_gt 14563
_reflns_number_total 27236
_reflns_threshold_expression >2sigma(I)
_cod_data_source_file om100001m_si_004.cif
_cod_data_source_block jontl26_A8
_cod_original_cell_volume 3596.7(11)
_cod_original_sg_symbol_H-M P-1
_cod_database_code 4065556

loop_
_symmetry_equiv_pos_as_xyz
'x, y, z'
'-x, -y, -z'

loop_
_atom_site_label
_atom_site_type_symbol
_atom_site_fract_x
_atom_site_fract_y
_atom_site_fract_z
_atom_site_U_iso_or_equiv
_atom_site_adp_type
_atom_site_occupancy
_atom_site_symmetry_multiplicity
_atom_site_calc_flag
_atom_site_refinement_flags
_atom_site_disorder_assembly
_atom_site_disorder_group
Ni1 Ni 0.88134(3) 0.19665(2) 0.723114(19) 0.01677(8) Uani 1 1 d . . .
Ni2 Ni 0.66233(3) 0.02321(2) 0.858540(19) 0.01554(7) Uani 1 1 d . . .
P1 P 0.87031(5) 0.14251(5) 0.60319(4) 0.01773(14) Uani 1 1 d . . .
P2 P 1.03474(6) 0.31801(5) 0.74212(4) 0.02202(15) Uani 1 1 d . . .
P3 P 0.56106(6) -0.13146(5) 0.78933(4) 0.01853(14) Uani 1 1 d . . .
P4 P 0.76347(6) -0.02391(5) 0.91996(4) 0.02023(15) Uani 1 1 d . . .
N1 N 0.75786(18) 0.11539(17) 0.74927(13) 0.0214(5) Uani 1 1 d . . .
N2 N 0.48256(19) 0.06642(18) 0.82307(15) 0.0264(5) Uani 1 1 d . . .
C1 C 0.8221(2) 0.22537(19) 0.88363(15) 0.0174(5) Uani 1 1 d . . .
C2 C 0.7530(2) 0.16022(19) 0.91764(15) 0.0166(5) Uani 1 1 d . . .
C3 C 0.7539(2) 0.2013(2) 0.99101(15) 0.0211(6) Uani 1 1 d . . .
H3 H 0.7065 0.1603 1.0149 0.025 Uiso 1 1 calc R . .
C4 C 0.8217(2) 0.3006(2) 1.03092(16) 0.0266(6) Uani 1 1 d . . .
H4 H 0.8196 0.3260 1.0811 0.032 Uiso 1 1 calc R . .
C5 C 0.8922(2) 0.3626(2) 0.99792(17) 0.0271(6) Uani 1 1 d . . .
H5 H 0.9399 0.4299 1.0257 0.032 Uiso 1 1 calc R . .
C6 C 0.8921(2) 0.3251(2) 0.92413(16) 0.0220(6) Uani 1 1 d . . .
H6 H 0.9396 0.3669 0.9007 0.026 Uiso 1 1 calc R . .
C7 C 0.8197(2) 0.18829(19) 0.80402(15) 0.0174(5) Uani 1 1 d . . .
C8 C 0.5538(2) 0.05272(19) 0.83355(15) 0.0194(5) Uani 1 1 d . . .
C9 C 0.9984(2) 0.2189(2) 0.58774(16) 0.0221(6) Uani 1 1 d . . .
H9A H 1.0406 0.1845 0.5924 0.027 Uiso 1 1 calc R . .
H9B H 0.9869 0.2264 0.5347 0.027 Uiso 1 1 calc R . .
C10 C 1.0595(2) 0.3217(2) 0.64622(16) 0.0245(6) Uani 1 1 d . . .
H10A H 1.0388 0.3674 0.6260 0.029 Uiso 1 1 calc R . .
H10B H 1.1356 0.3480 0.6526 0.029 Uiso 1 1 calc R . .
C11 C 0.7733(2) 0.1552(2) 0.53267(16) 0.0215(6) Uani 1 1 d . . .
H11 H 0.7703 0.1250 0.4791 0.026 Uiso 1 1 calc R . .
C12 C 0.8034(3) 0.2640(2) 0.54207(18) 0.0295(7) Uani 1 1 d . . .
H12A H 0.7497 0.2685 0.5055 0.044 Uiso 1 1 calc R . .
H12B H 0.8712 0.2986 0.5318 0.044 Uiso 1 1 calc R . .
H12C H 0.8088 0.2947 0.5950 0.044 Uiso 1 1 calc R . .
C13 C 0.6656(2) 0.0987(2) 0.54543(17) 0.0250(6) Uani 1 1 d . . .
H13A H 0.6131 0.1046 0.5086 0.037 Uiso 1 1 calc R . .
H13B H 0.6684 0.1267 0.5983 0.037 Uiso 1 1 calc R . .
H13C H 0.6462 0.0286 0.5375 0.037 Uiso 1 1 calc R . .
C14 C 0.8418(2) 0.0138(2) 0.56104(16) 0.0219(6) Uani 1 1 d . . .
H14 H 0.7659 -0.0304 0.5550 0.026 Uiso 1 1 calc R . .
C15 C 0.9040(2) -0.0164(2) 0.61693(18) 0.0293(7) Uani 1 1 d . . .
H15A H 0.8800 -0.0874 0.5976 0.044 Uiso 1 1 calc R . .
H15B H 0.8931 -0.0030 0.6679 0.044 Uiso 1 1 calc R . .
H15C H 0.9788 0.0216 0.6213 0.044 Uiso 1 1 calc R . .
C16 C 0.8577(2) -0.0055(2) 0.48078(17) 0.0285(7) Uani 1 1 d . . .
H16A H 0.8384 -0.0754 0.4620 0.043 Uiso 1 1 calc R . .
H16B H 0.9316 0.0364 0.4840 0.043 Uiso 1 1 calc R . .
H16C H 0.8134 0.0102 0.4449 0.043 Uiso 1 1 calc R . .
C17 C 1.0640(2) 0.4472(2) 0.78392(18) 0.0310(7) Uani 1 1 d . . .
H17 H 1.0702 0.4560 0.8403 0.037 Uiso 1 1 calc R . .
C18 C 0.9722(3) 0.4616(2) 0.7485(2) 0.0394(8) Uani 1 1 d . . .
H18A H 0.9835 0.5264 0.7761 0.059 Uiso 1 1 calc R . .
H18B H 0.9070 0.4092 0.7528 0.059 Uiso 1 1 calc R . .
H18C H 0.9669 0.4585 0.6939 0.059 Uiso 1 1 calc R . .
C19 C 1.1671(3) 0.5258(2) 0.7774(2) 0.0398(9) Uani 1 1 d . . .
H19A H 1.1783 0.5918 0.8014 0.060 Uiso 1 1 calc R . .
H19B H 1.1644 0.5190 0.7227 0.060 Uiso 1 1 calc R . .
H19C H 1.2250 0.5173 0.8038 0.060 Uiso 1 1 calc R . .
C20 C 1.1481(2) 0.3129(2) 0.79913(17) 0.0307(7) Uani 1 1 d . . .
H20 H 1.2143 0.3678 0.7958 0.037 Uiso 1 1 calc R . .
C21 C 1.1427(3) 0.2141(3) 0.76582(19) 0.0360(8) Uani 1 1 d . . .
H21A H 1.1997 0.2096 0.7985 0.054 Uiso 1 1 calc R . .
H21B H 1.1498 0.2098 0.7133 0.054 Uiso 1 1 calc R . .
H21C H 1.0750 0.1595 0.7643 0.054 Uiso 1 1 calc R . .
C22 C 1.1490(3) 0.3261(3) 0.88403(19) 0.0433(9) Uani 1 1 d . . .
H22A H 1.2060 0.3180 0.9128 0.065 Uiso 1 1 calc R . .
H22B H 1.0817 0.2761 0.8876 0.065 Uiso 1 1 calc R . .
H22C H 1.1598 0.3925 0.9062 0.065 Uiso 1 1 calc R . .
C23 C 0.5997(2) -0.2125(2) 0.83256(17) 0.0252(6) Uani 1 1 d . . .
H23A H 0.5579 -0.2369 0.8684 0.030 Uiso 1 1 calc R . .
H23B H 0.5849 -0.2705 0.7914 0.030 Uiso 1 1 calc R . .
C24 C 0.7167(2) -0.1563(2) 0.87662(18) 0.0275(6) Uani 1 1 d . . .
H24A H 0.7573 -0.1627 0.8407 0.033 Uiso 1 1 calc R . .
H24B H 0.7293 -0.1867 0.9180 0.033 Uiso 1 1 calc R . .
C25 C 0.5662(2) -0.1568(2) 0.68824(16) 0.0225(6) Uani 1 1 d . . .
H25 H 0.5189 -0.2292 0.6626 0.027 Uiso 1 1 calc R . .
C26 C 0.6768(2) -0.1311(2) 0.68362(17) 0.0268(6) Uani 1 1 d . . .
H26A H 0.6759 -0.1466 0.6293 0.040 Uiso 1 1 calc R . .
H26B H 0.7010 -0.1699 0.7102 0.040 Uiso 1 1 calc R . .
H26C H 0.7245 -0.0602 0.7085 0.040 Uiso 1 1 calc R . .
C27 C 0.5252(2) -0.0995(2) 0.64455(17) 0.0274(6) Uani 1 1 d . . .
H27A H 0.5290 -0.1127 0.5913 0.041 Uiso 1 1 calc R . .
H27B H 0.5682 -0.0283 0.6703 0.041 Uiso 1 1 calc R . .
H27C H 0.4521 -0.1210 0.6441 0.041 Uiso 1 1 calc R . .
C28 C 0.4194(2) -0.1854(2) 0.77729(17) 0.0247(6) Uani 1 1 d . . .
H28 H 0.3965 -0.1422 0.7539 0.030 Uiso 1 1 calc R . .
C29 C 0.3956(2) -0.1819(2) 0.85554(19) 0.0342(7) Uani 1 1 d . . .
H29A H 0.3209 -0.2029 0.8478 0.051 Uiso 1 1 calc R . .
H29B H 0.4379 -0.1141 0.8896 0.051 Uiso 1 1 calc R . .
H29C H 0.4129 -0.2266 0.8793 0.051 Uiso 1 1 calc R . .
C30 C 0.3532(2) -0.2899(2) 0.7224(2) 0.0368(8) Uani 1 1 d . . .
H30A H 0.2788 -0.3129 0.7182 0.055 Uiso 1 1 calc R . .
H30B H 0.3742 -0.3348 0.7425 0.055 Uiso 1 1 calc R . .
H30C H 0.3642 -0.2892 0.6712 0.055 Uiso 1 1 calc R . .
C31 C 0.9051(2) 0.0284(2) 0.92983(17) 0.0256(6) Uani 1 1 d . . .
H31 H 0.9275 -0.0173 0.9494 0.031 Uiso 1 1 calc R . .
C32 C 0.9258(2) 0.0306(2) 0.85127(18) 0.0308(7) Uani 1 1 d . . .
H32A H 1.0013 0.0589 0.8578 0.046 Uiso 1 1 calc R . .
H32B H 0.9004 0.0713 0.8287 0.046 Uiso 1 1 calc R . .
H32C H 0.8888 -0.0371 0.8169 0.046 Uiso 1 1 calc R . .
C33 C 0.9725(2) 0.1311(2) 0.98804(18) 0.0318(7) Uani 1 1 d . . .
H33A H 1.0468 0.1532 0.9925 0.048 Uiso 1 1 calc R . .
H33B H 0.9605 0.1275 1.0386 0.048 Uiso 1 1 calc R . .
H33C H 0.9534 0.1782 0.9702 0.048 Uiso 1 1 calc R . .
C34 C 0.7543(2) -0.0121(2) 1.02006(17) 0.0263(6) Uani 1 1 d . . .
H34 H 0.7888 0.0605 1.0462 0.032 Uiso 1 1 calc R . .
C35 C 0.6397(3) -0.0562(3) 1.02134(18) 0.0333(7) Uani 1 1 d . . .
H35A H 0.6372 -0.0412 1.0748 0.050 Uiso 1 1 calc R . .
H35B H 0.6036 -0.1282 0.9989 0.050 Uiso 1 1 calc R . .
H35C H 0.6048 -0.0274 0.9911 0.050 Uiso 1 1 calc R . .
C36 C 0.8121(3) -0.0542(3) 1.06793(19) 0.0420(9) Uani 1 1 d . . .
H36A H 0.8087 -0.0401 1.1213 0.063 Uiso 1 1 calc R . .
H36B H 0.8856 -0.0232 1.0676 0.063 Uiso 1 1 calc R . .
H36C H 0.7789 -0.1260 1.0456 0.063 Uiso 1 1 calc R . .
Ni3 Ni 0.50453(3) 0.40742(3) 0.75145(2) 0.01964(8) Uani 1 1 d . . .
P5 P 0.60046(6) 0.41152(5) 0.86042(4) 0.01959(15) Uani 1 1 d . . .
P6 P 0.53887(6) 0.29775(5) 0.69291(4) 0.01891(14) Uani 1 1 d . . .
N3 N 0.6467(2) 0.6346(2) 0.69513(18) 0.0424(7) Uani 1 1 d . . .
N4 N 0.4320(2) 0.5402(2) 0.83022(17) 0.0398(7) Uani 1 1 d . . .
C37 C 0.4634(3) 0.4841(2) 0.62257(19) 0.0307(7) Uani 1 1 d . . .
C38 C 0.4221(2) 0.4047(2) 0.65516(17) 0.0260(6) Uani 1 1 d . . .
C39 C 0.3201(2) 0.3283(2) 0.61300(17) 0.0277(6) Uani 1 1 d . . .
H39 H 0.2866 0.2741 0.6333 0.033 Uiso 1 1 calc R . .
C40 C 0.2673(3) 0.3295(3) 0.54318(19) 0.0369(8) Uani 1 1 d . . .
H40 H 0.1990 0.2761 0.5163 0.044 Uiso 1 1 calc R . .
C41 C 0.3123(3) 0.4076(3) 0.5116(2) 0.0426(9) Uani 1 1 d . . .
H41 H 0.2761 0.4066 0.4627 0.051 Uiso 1 1 calc R . .
C42 C 0.4090(3) 0.4857(3) 0.5515(2) 0.0400(9) Uani 1 1 d . . .
H42 H 0.4396 0.5408 0.5315 0.048 Uiso 1 1 calc R . .
C43 C 0.5645(3) 0.5671(2) 0.66316(19) 0.0308(7) Uani 1 1 d . . .
C44 C 0.4611(2) 0.4901(2) 0.80143(17) 0.0255(6) Uani 1 1 d . . .
C45 C 0.6286(2) 0.3079(2) 0.84320(15) 0.0203(5) Uani 1 1 d . . .
H45A H 0.6956 0.3256 0.8807 0.024 Uiso 1 1 calc R . .
H45B H 0.5721 0.2487 0.8509 0.024 Uiso 1 1 calc R . .
C46 C 0.6362(2) 0.2843(2) 0.76130(15) 0.0210(6) Uani 1 1 d . . .
H46A H 0.6241 0.2156 0.7458 0.025 Uiso 1 1 calc R . .
H46B H 0.7076 0.3297 0.7597 0.025 Uiso 1 1 calc R . .
C47 C 0.5475(2) 0.4006(2) 0.94435(17) 0.0283(7) Uani 1 1 d . . .
H47 H 0.5576 0.4672 0.9695 0.034 Uiso 1 1 calc R . .
C48 C 0.4299(3) 0.3278(2) 0.91946(19) 0.0348(8) Uani 1 1 d . . .
H48A H 0.4037 0.3257 0.9650 0.052 Uiso 1 1 calc R . .
H48B H 0.4174 0.2615 0.8945 0.052 Uiso 1 1 calc R . .
H48C H 0.3932 0.3493 0.8829 0.052 Uiso 1 1 calc R . .
C49 C 0.6060(3) 0.3714(3) 1.00495(18) 0.0389(8) Uani 1 1 d . . .
H49A H 0.5834 0.3769 1.0518 0.058 Uiso 1 1 calc R . .
H49B H 0.6817 0.4157 1.0176 0.058 Uiso 1 1 calc R . .
H49C H 0.5901 0.3029 0.9842 0.058 Uiso 1 1 calc R . .
C50 C 0.7293(2) 0.5249(2) 0.90193(17) 0.0264(6) Uani 1 1 d . . .
H50 H 0.7572 0.5265 0.9564 0.032 Uiso 1 1 calc R . .
C51 C 0.8099(2) 0.5279(2) 0.8602(2) 0.0353(8) Uani 1 1 d . . .
H51A H 0.8769 0.5886 0.8863 0.053 Uiso 1 1 calc R . .
H51B H 0.7853 0.5272 0.8066 0.053 Uiso 1 1 calc R . .
H51C H 0.8195 0.4700 0.8610 0.053 Uiso 1 1 calc R . .
C52 C 0.7174(3) 0.6182(2) 0.90507(19) 0.0335(7) Uani 1 1 d . . .
H52A H 0.7849 0.6773 0.9335 0.050 Uiso 1 1 calc R . .
H52B H 0.6645 0.6150 0.9314 0.050 Uiso 1 1 calc R . .
H52C H 0.6954 0.6218 0.8524 0.050 Uiso 1 1 calc R . .
C53 C 0.4181(2) 0.1767(2) 0.65878(16) 0.0221(6) Uani 1 1 d . . .
H53 H 0.3731 0.1783 0.6117 0.027 Uiso 1 1 calc R . .
C54 C 0.3559(2) 0.1620(2) 0.71836(17) 0.0251(6) Uani 1 1 d . . .
H54A H 0.2842 0.1074 0.6937 0.038 Uiso 1 1 calc R . .
H54B H 0.3539 0.2230 0.7383 0.038 Uiso 1 1 calc R . .
H54C H 0.3900 0.1461 0.7611 0.038 Uiso 1 1 calc R . .
C55 C 0.4365(2) 0.0892(2) 0.63393(17) 0.0273(6) Uani 1 1 d . . .
H55A H 0.3688 0.0286 0.6104 0.041 Uiso 1 1 calc R . .
H55B H 0.4760 0.0816 0.6792 0.041 Uiso 1 1 calc R . .
H55C H 0.4767 0.1012 0.5962 0.041 Uiso 1 1 calc R . .
C56 C 0.5924(2) 0.3097(2) 0.60902(16) 0.0234(6) Uani 1 1 d . . .
H56 H 0.6193 0.2614 0.6022 0.028 Uiso 1 1 calc R . .
C57 C 0.6861(3) 0.4131(2) 0.62524(18) 0.0302(7) Uani 1 1 d . . .
H57A H 0.7170 0.4158 0.5821 0.045 Uiso 1 1 calc R . .
H57B H 0.7389 0.4270 0.6730 0.045 Uiso 1 1 calc R . .
H57C H 0.6625 0.4627 0.6311 0.045 Uiso 1 1 calc R . .
C58 C 0.5105(3) 0.2838(2) 0.53310(16) 0.0315(7) Uani 1 1 d . . .
H58A H 0.5438 0.2910 0.4912 0.047 Uiso 1 1 calc R . .
H58B H 0.4808 0.3287 0.5379 0.047 Uiso 1 1 calc R . .
H58C H 0.4544 0.2152 0.5215 0.047 Uiso 1 1 calc R . .
C59 C 0.7961(3) 0.1211(3) 0.2979(3) 0.0590(12) Uani 1 1 d . . .
H59A H 0.7365 0.0738 0.2531 0.088 Uiso 1 1 calc R . .
H59B H 0.7830 0.1744 0.3203 0.088 Uiso 1 1 calc R . .
H59C H 0.8050 0.0869 0.3367 0.088 Uiso 1 1 calc R . .
C60 C 0.8939(3) 0.1642(3) 0.2728(2) 0.0432(9) Uani 1 1 d . . .
C61 C 0.8986(3) 0.2068(3) 0.2130(2) 0.0495(10) Uani 1 1 d . . .
H61 H 0.8372 0.2055 0.1848 0.059 Uiso 1 1 calc R . .
C62 C 0.9903(3) 0.2517(3) 0.1924(2) 0.0546(11) Uani 1 1 d . . .
H62 H 0.9910 0.2804 0.1505 0.065 Uiso 1 1 calc R . .
C63 C 1.0801(3) 0.2551(3) 0.2322(2) 0.0522(10) Uani 1 1 d . . .
H63 H 1.1432 0.2858 0.2181 0.063 Uiso 1 1 calc R . .
C64 C 1.0775(3) 0.2132(3) 0.2929(3) 0.0602(12) Uani 1 1 d . . .
H64 H 1.1393 0.2155 0.3214 0.072 Uiso 1 1 calc R . .
C65 C 0.9856(3) 0.1681(3) 0.3124(3) 0.0570(11) Uani 1 1 d . . .
H65 H 0.9847 0.1389 0.3541 0.068 Uiso 1 1 calc R . .
C66 C 0.9380(19) 0.593(2) 0.5639(14) 0.067(3) Uani 0.50 1 d PD A -1
H66A H 0.8842 0.5949 0.5252 0.100 Uiso 0.50 1 calc PR A -1
H66B H 0.9952 0.6608 0.5897 0.100 Uiso 0.50 1 calc PR A -1
H66C H 0.9071 0.5630 0.6023 0.100 Uiso 0.50 1 calc PR A -1
C67 C 0.9797(6) 0.5335(5) 0.5254(5) 0.0387(17) Uani 0.50 1 d PD A -1
C68 C 1.075(2) 0.543(3) 0.5602(14) 0.0431(19) Uani 0.50 1 d PD A -1
H68 H 1.1134 0.5867 0.6108 0.052 Uiso 0.50 1 calc PR A -1
C69 C 1.1155(6) 0.4915(6) 0.5229(5) 0.051(2) Uani 0.50 1 d PD A -1
H69 H 1.1826 0.5002 0.5469 0.061 Uiso 0.50 1 calc PR A -1
C70 C 1.0581(18) 0.427(2) 0.4503(13) 0.067(3) Uani 0.50 1 d PD A -1
H70 H 1.0850 0.3897 0.4242 0.080 Uiso 0.50 1 calc PR A -1
C71 C 0.9617(7) 0.4159(6) 0.4159(5) 0.054(2) Uani 0.50 1 d PD A -1
H71 H 0.9218 0.3712 0.3660 0.065 Uiso 0.50 1 calc PR A -1
C72 C 0.923(2) 0.469(3) 0.4532(14) 0.0431(19) Uani 0.50 1 d PD A -1
H72 H 0.8566 0.4615 0.4290 0.052 Uiso 0.50 1 calc PR A -1

loop_
_atom_site_aniso_label
_atom_site_aniso_U_11
_atom_site_aniso_U_22
_atom_site_aniso_U_33
_atom_site_aniso_U_23
_atom_site_aniso_U_13
_atom_site_aniso_U_12
Ni1 0.01525(17) 0.01670(16) 0.01641(17) 0.00433(13) 0.00613(13) 0.00563(14)
Ni2 0.01587(17) 0.01358(15) 0.01793(17) 0.00562(13) 0.00531(13) 0.00720(14)
P1 0.0172(3) 0.0193(3) 0.0172(3) 0.0049(3) 0.0069(3) 0.0085(3)
P2 0.0188(4) 0.0213(3) 0.0196(4) 0.0038(3) 0.0083(3) 0.0041(3)
P3 0.0192(4) 0.0139(3) 0.0217(4) 0.0059(3) 0.0072(3) 0.0065(3)
P4 0.0208(4) 0.0202(3) 0.0225(4) 0.0093(3) 0.0061(3) 0.0112(3)
N1 0.0210(12) 0.0214(11) 0.0225(12) 0.0064(10) 0.0102(10) 0.0093(10)
N2 0.0255(13) 0.0238(12) 0.0333(14) 0.0122(11) 0.0089(11) 0.0129(11)
C1 0.0153(13) 0.0176(12) 0.0198(13) 0.0066(10) 0.0054(10) 0.0078(11)
C2 0.0158(13) 0.0172(12) 0.0175(12) 0.0052(10) 0.0040(10) 0.0087(10)
C3 0.0223(14) 0.0219(13) 0.0184(13) 0.0063(11) 0.0083(11) 0.0091(12)
C4 0.0324(17) 0.0246(14) 0.0174(14) 0.0004(11) 0.0084(12) 0.0107(13)
C5 0.0295(16) 0.0196(14) 0.0238(15) 0.0011(11) 0.0071(12) 0.0069(13)
C6 0.0225(14) 0.0171(13) 0.0237(14) 0.0060(11) 0.0101(11) 0.0058(11)
C7 0.0184(13) 0.0171(12) 0.0190(13) 0.0085(10) 0.0066(10) 0.0090(11)
C8 0.0195(14) 0.0162(12) 0.0210(13) 0.0051(10) 0.0058(11) 0.0075(11)
C9 0.0229(14) 0.0247(14) 0.0207(14) 0.0093(11) 0.0116(11) 0.0102(12)
C10 0.0220(15) 0.0229(14) 0.0262(15) 0.0077(12) 0.0115(12) 0.0070(12)
C11 0.0253(15) 0.0246(14) 0.0189(13) 0.0080(11) 0.0080(11) 0.0144(12)
C12 0.0336(18) 0.0290(16) 0.0335(17) 0.0134(13) 0.0112(14) 0.0196(14)
C13 0.0216(15) 0.0315(16) 0.0237(15) 0.0078(12) 0.0057(12) 0.0148(13)
C14 0.0200(14) 0.0232(14) 0.0229(14) 0.0036(11) 0.0068(11) 0.0115(12)
C15 0.0340(18) 0.0315(16) 0.0311(17) 0.0110(13) 0.0121(14) 0.0213(15)
C16 0.0316(17) 0.0315(16) 0.0267(16) 0.0024(13) 0.0088(13) 0.0205(14)
C17 0.0320(17) 0.0208(14) 0.0265(16) -0.0017(12) 0.0157(13) 0.0014(13)
C18 0.047(2) 0.0226(16) 0.051(2) 0.0074(15) 0.0264(18) 0.0158(16)
C19 0.042(2) 0.0225(15) 0.0368(19) 0.0008(14) 0.0228(16) -0.0011(15)
C20 0.0181(15) 0.0370(17) 0.0259(16) 0.0074(13) 0.0049(12) 0.0051(13)
C21 0.0280(17) 0.051(2) 0.0327(18) 0.0164(16) 0.0088(14) 0.0207(16)
C22 0.035(2) 0.060(2) 0.0248(17) 0.0075(16) -0.0011(14) 0.0189(18)
C23 0.0323(17) 0.0170(13) 0.0274(15) 0.0107(12) 0.0095(13) 0.0110(12)
C24 0.0305(17) 0.0220(14) 0.0355(17) 0.0126(13) 0.0082(13) 0.0164(13)
C25 0.0277(15) 0.0165(12) 0.0203(14) 0.0047(11) 0.0072(12) 0.0083(12)
C26 0.0309(17) 0.0236(14) 0.0278(16) 0.0074(12) 0.0130(13) 0.0130(13)
C27 0.0297(16) 0.0237(14) 0.0250(15) 0.0078(12) 0.0060(13) 0.0103(13)
C28 0.0173(14) 0.0226(14) 0.0316(16) 0.0107(12) 0.0091(12) 0.0055(12)
C29 0.0247(16) 0.0379(18) 0.0394(19) 0.0157(15) 0.0173(14) 0.0101(15)
C30 0.0258(17) 0.0255(16) 0.042(2) 0.0060(14) 0.0084(15) -0.0003(14)
C31 0.0230(15) 0.0293(15) 0.0306(16) 0.0114(13) 0.0083(12) 0.0165(13)
C32 0.0250(16) 0.0429(19) 0.0349(17) 0.0186(15) 0.0117(13) 0.0215(15)
C33 0.0219(16) 0.0331(17) 0.0348(18) 0.0093(14) 0.0001(13) 0.0117(14)
C34 0.0305(16) 0.0336(16) 0.0232(15) 0.0143(13) 0.0093(12) 0.0198(14)
C35 0.0367(19) 0.046(2) 0.0296(17) 0.0207(15) 0.0181(14) 0.0237(16)
C36 0.051(2) 0.064(2) 0.0317(18) 0.0286(18) 0.0154(16) 0.039(2)
Ni3 0.0255(2) 0.01915(17) 0.02094(18) 0.00701(14) 0.01080(15) 0.01444(16)
P5 0.0239(4) 0.0163(3) 0.0189(3) 0.0034(3) 0.0079(3) 0.0099(3)
P6 0.0231(4) 0.0190(3) 0.0184(3) 0.0046(3) 0.0077(3) 0.0130(3)
N3 0.0462(19) 0.0315(16) 0.055(2) 0.0139(14) 0.0243(16) 0.0188(15)
N4 0.0507(19) 0.0365(16) 0.0451(18) 0.0101(14) 0.0237(15) 0.0286(15)
C37 0.0379(19) 0.0325(17) 0.0398(18) 0.0182(15) 0.0239(15) 0.0248(15)
C38 0.0346(17) 0.0310(16) 0.0259(15) 0.0107(13) 0.0170(13) 0.0232(14)
C39 0.0293(17) 0.0362(17) 0.0273(16) 0.0127(13) 0.0104(13) 0.0219(15)
C40 0.0289(18) 0.051(2) 0.0360(19) 0.0150(16) 0.0081(15) 0.0236(17)
C41 0.042(2) 0.066(3) 0.039(2) 0.0272(19) 0.0168(17) 0.037(2)
C42 0.050(2) 0.056(2) 0.044(2) 0.0309(18) 0.0267(18) 0.040(2)
C43 0.042(2) 0.0263(16) 0.0408(19) 0.0165(14) 0.0248(16) 0.0236(16)
C44 0.0293(16) 0.0246(14) 0.0267(15) 0.0084(12) 0.0128(13) 0.0144(13)
C45 0.0226(14) 0.0196(13) 0.0180(13) 0.0032(10) 0.0040(11) 0.0109(12)
C46 0.0232(14) 0.0198(13) 0.0220(14) 0.0026(11) 0.0068(11) 0.0131(12)
C47 0.0369(18) 0.0257(15) 0.0230(15) 0.0051(12) 0.0165(13) 0.0135(14)
C48 0.042(2) 0.0337(17) 0.0330(18) 0.0109(14) 0.0223(15) 0.0171(16)
C49 0.050(2) 0.048(2) 0.0194(16) 0.0087(15) 0.0110(15) 0.0245(19)
C50 0.0291(16) 0.0163(13) 0.0267(15) 0.0006(11) 0.0020(12) 0.0092(12)
C51 0.0220(16) 0.0259(16) 0.049(2) 0.0051(15) 0.0109(15) 0.0056(13)
C52 0.0379(19) 0.0174(14) 0.0396(19) 0.0048(13) 0.0102(15) 0.0102(14)
C53 0.0236(15) 0.0227(14) 0.0204(14) 0.0029(11) 0.0057(11) 0.0128(12)
C54 0.0237(15) 0.0262(15) 0.0280(15) 0.0090(12) 0.0078(12) 0.0136(13)
C55 0.0269(16) 0.0240(14) 0.0281(16) 0.0005(12) 0.0066(13) 0.0127(13)
C56 0.0309(16) 0.0253(14) 0.0238(14) 0.0074(12) 0.0155(12) 0.0187(13)
C57 0.0371(18) 0.0304(16) 0.0316(17) 0.0124(13) 0.0190(14) 0.0189(15)
C58 0.045(2) 0.0393(18) 0.0209(15) 0.0116(13) 0.0159(14) 0.0261(16)
C59 0.047(3) 0.059(3) 0.084(3) 0.045(3) 0.024(2) 0.026(2)
C60 0.044(2) 0.0374(19) 0.050(2) 0.0188(17) 0.0138(18) 0.0189(18)
C61 0.042(2) 0.056(2) 0.052(2) 0.024(2) 0.0092(19) 0.024(2)
C62 0.064(3) 0.054(3) 0.051(3) 0.021(2) 0.018(2) 0.030(2)
C63 0.045(2) 0.056(3) 0.065(3) 0.025(2) 0.025(2) 0.027(2)
C64 0.054(3) 0.081(3) 0.074(3) 0.045(3) 0.025(2) 0.046(3)
C65 0.053(3) 0.071(3) 0.078(3) 0.048(3) 0.027(2) 0.043(2)
C66 0.067(4) 0.062(10) 0.092(8) 0.045(5) 0.036(5) 0.035(4)
C67 0.035(4) 0.030(4) 0.056(5) 0.029(4) 0.016(4) 0.013(3)
C68 0.036(2) 0.044(8) 0.046(7) 0.024(4) 0.008(4) 0.014(3)
C69 0.039(5) 0.048(5) 0.071(6) 0.034(5) 0.018(4) 0.020(4)
C70 0.067(4) 0.062(10) 0.092(8) 0.045(5) 0.036(5) 0.035(4)
C71 0.062(6) 0.045(5) 0.047(5) 0.019(4) 0.020(5) 0.014(5)
C72 0.036(2) 0.044(8) 0.046(7) 0.024(4) 0.008(4) 0.014(3)

loop_
_atom_type_symbol
_atom_type_description
_atom_type_scat_dispersion_real
_atom_type_scat_dispersion_imag
_atom_type_scat_source
C C 0.0033 0.0016 'International Tables Vol C Tables 4.2.6.8 and 6.1.1.4'
H H 0.0000 0.0000 'International Tables Vol C Tables 4.2.6.8 and 6.1.1.4'
N N 0.0061 0.0033 'International Tables Vol C Tables 4.2.6.8 and 6.1.1.4'
P P 0.1023 0.0942 'International Tables Vol C Tables 4.2.6.8 and 6.1.1.4'
Ni Ni 0.3393 1.1124 'International Tables Vol C Tables 4.2.6.8 and 6.1.1.4'

loop_
_geom_angle_atom_site_label_1
_geom_angle_atom_site_label_2
_geom_angle_atom_site_label_3
_geom_angle
C7 Ni1 N1 37.93(10)
C7 Ni1 P2 118.71(9)
N1 Ni1 P2 156.61(7)
C7 Ni1 P1 149.81(9)
N1 Ni1 P1 112.07(7)
P2 Ni1 P1 91.32(3)
C8 Ni2 C2 88.59(11)
C8 Ni2 P4 159.71(9)
C2 Ni2 P4 92.26(8)
C8 Ni2 P3 91.64(8)
C2 Ni2 P3 178.69(8)
P4 Ni2 P3 87.98(3)
C9 P1 C11 105.29(13)
C9 P1 C14 103.06(13)
C11 P1 C14 102.41(13)
C9 P1 Ni1 107.96(9)
C11 P1 Ni1 114.35(9)
C14 P1 Ni1 122.13(9)
C20 P2 C17 102.95(15)
C20 P2 C10 103.69(14)
C17 P2 C10 102.37(13)
C20 P2 Ni1 117.75(11)
C17 P2 Ni1 120.18(10)
C10 P2 Ni1 107.75(10)
C23 P3 C28 105.13(14)
C23 P3 C25 105.89(13)
C28 P3 C25 102.39(13)
C23 P3 Ni2 109.99(10)
C28 P3 Ni2 117.56(10)
C25 P3 Ni2 114.80(9)
C24 P4 C31 100.69(14)
C24 P4 C34 106.21(14)
C31 P4 C34 104.82(14)
C24 P4 Ni2 110.31(10)
C31 P4 Ni2 124.82(10)
C34 P4 Ni2 108.50(10)
C7 N1 Ni1 69.14(16)
C6 C1 C2 121.4(2)
C6 C1 C7 119.4(2)
C2 C1 C7 119.2(2)
C3 C2 C1 116.4(2)
C3 C2 Ni2 125.0(2)
C1 C2 Ni2 118.50(19)
C2 C3 C4 122.4(3)
C2 C3 H3 118.8
C4 C3 H3 118.8
C5 C4 C3 120.4(3)
C5 C4 H4 119.8
C3 C4 H4 119.8
C6 C5 C4 119.0(3)
C6 C5 H5 120.5
C4 C5 H5 120.5
C5 C6 C1 120.3(3)
C5 C6 H6 119.9
C1 C6 H6 119.9
N1 C7 C1 135.5(3)
N1 C7 Ni1 72.94(16)
C1 C7 Ni1 151.5(2)
N2 C8 Ni2 173.4(2)
C10 C9 P1 111.84(18)
C10 C9 H9A 109.2
P1 C9 H9A 109.2
C10 C9 H9B 109.2
P1 C9 H9B 109.2
H9A C9 H9B 107.9
C9 C10 P2 111.90(18)
C9 C10 H10A 109.2
P2 C10 H10A 109.2
C9 C10 H10B 109.2
P2 C10 H10B 109.2
H10A C10 H10B 107.9
C12 C11 C13 110.4(2)
C12 C11 P1 111.1(2)
C13 C11 P1 108.28(18)
C12 C11 H11 109.0
C13 C11 H11 109.0
P1 C11 H11 109.0
C11 C12 H12A 109.5
C11 C12 H12B 109.5
H12A C12 H12B 109.5
C11 C12 H12C 109.5
H12A C12 H12C 109.5
H12B C12 H12C 109.5
C11 C13 H13A 109.5
C11 C13 H13B 109.5
H13A C13 H13B 109.5
C11 C13 H13C 109.5
H13A C13 H13C 109.5
H13B C13 H13C 109.5
C15 C14 C16 110.9(2)
C15 C14 P1 110.5(2)
C16 C14 P1 114.8(2)
C15 C14 H14 106.7
C16 C14 H14 106.7
P1 C14 H14 106.7
C14 C15 H15A 109.5
C14 C15 H15B 109.5
H15A C15 H15B 109.5
C14 C15 H15C 109.5
H15A C15 H15C 109.5
H15B C15 H15C 109.5
C14 C16 H16A 109.5
C14 C16 H16B 109.5
H16A C16 H16B 109.5
C14 C16 H16C 109.5
H16A C16 H16C 109.5
H16B C16 H16C 109.5
C19 C17 C18 111.6(3)
C19 C17 P2 113.8(2)
C18 C17 P2 110.0(2)
C19 C17 H17 107.1
C18 C17 H17 107.1
P2 C17 H17 107.1
C17 C18 H18A 109.5
C17 C18 H18B 109.5
H18A C18 H18B 109.5
C17 C18 H18C 109.5
H18A C18 H18C 109.5
H18B C18 H18C 109.5
C17 C19 H19A 109.5
C17 C19 H19B 109.5
H19A C19 H19B 109.5
C17 C19 H19C 109.5
H19A C19 H19C 109.5
H19B C19 H19C 109.5
C21 C20 C22 110.4(3)
C21 C20 P2 109.7(2)
C22 C20 P2 110.3(2)
C21 C20 H20 108.8
C22 C20 H20 108.8
P2 C20 H20 108.8
C20 C21 H21A 109.5
C20 C21 H21B 109.5
H21A C21 H21B 109.5
C20 C21 H21C 109.5
H21A C21 H21C 109.5
H21B C21 H21C 109.5
C20 C22 H22A 109.5
C20 C22 H22B 109.5
H22A C22 H22B 109.5
C20 C22 H22C 109.5
H22A C22 H22C 109.5
H22B C22 H22C 109.5
C24 C23 P3 110.57(19)
C24 C23 H23A 109.5
P3 C23 H23A 109.5
C24 C23 H23B 109.5
P3 C23 H23B 109.5
H23A C23 H23B 108.1
C23 C24 P4 112.23(19)
C23 C24 H24A 109.2
P4 C24 H24A 109.2
C23 C24 H24B 109.2
P4 C24 H24B 109.2
H24A C24 H24B 107.9
C26 C25 C27 110.3(2)
C26 C25 P3 112.1(2)
C27 C25 P3 110.02(19)
C26 C25 H25 108.1
C27 C25 H25 108.1
P3 C25 H25 108.1
C25 C26 H26A 109.5
C25 C26 H26B 109.5
H26A C26 H26B 109.5
C25 C26 H26C 109.5
H26A C26 H26C 109.5
H26B C26 H26C 109.5
C25 C27 H27A 109.5
C25 C27 H27B 109.5
H27A C27 H27B 109.5
C25 C27 H27C 109.5
H27A C27 H27C 109.5
H27B C27 H27C 109.5
C30 C28 C29 110.7(2)
C30 C28 P3 114.4(2)
C29 C28 P3 111.4(2)
C30 C28 H28 106.6
C29 C28 H28 106.6
P3 C28 H28 106.6
C28 C29 H29A 109.5
C28 C29 H29B 109.5
H29A C29 H29B 109.5
C28 C29 H29C 109.5
H29A C29 H29C 109.5
H29B C29 H29C 109.5
C28 C30 H30A 109.5
C28 C30 H30B 109.5
H30A C30 H30B 109.5
C28 C30 H30C 109.5
H30A C30 H30C 109.5
H30B C30 H30C 109.5
C32 C31 C33 110.7(3)
C32 C31 P4 110.8(2)
C33 C31 P4 113.5(2)
C32 C31 H31 107.2
C33 C31 H31 107.2
P4 C31 H31 107.2
C31 C32 H32A 109.5
C31 C32 H32B 109.5
H32A C32 H32B 109.5
C31 C32 H32C 109.5
H32A C32 H32C 109.5
H32B C32 H32C 109.5
C31 C33 H33A 109.5
C31 C33 H33B 109.5
H33A C33 H33B 109.5
C31 C33 H33C 109.5
H33A C33 H33C 109.5
H33B C33 H33C 109.5
C35 C34 C36 111.1(3)
C35 C34 P4 111.1(2)
C36 C34 P4 114.3(2)
C35 C34 H34 106.6
C36 C34 H34 106.6
P4 C34 H34 106.6
C34 C35 H35A 109.5
C34 C35 H35B 109.5
H35A C35 H35B 109.5
C34 C35 H35C 109.5
H35A C35 H35C 109.5
H35B C35 H35C 109.5
C34 C36 H36A 109.5
C34 C36 H36B 109.5
H36A C36 H36B 109.5
C34 C36 H36C 109.5
H36A C36 H36C 109.5
H36B C36 H36C 109.5
C44 Ni3 C38 87.11(12)
C44 Ni3 P6 173.75(10)
C38 Ni3 P6 92.12(9)
C44 Ni3 P5 93.31(10)
C38 Ni3 P5 179.15(10)
P6 Ni3 P5 87.54(3)
C45 P5 C50 105.96(13)
C45 P5 C47 104.07(13)
C50 P5 C47 102.32(14)
C45 P5 Ni3 109.20(9)
C50 P5 Ni3 114.69(10)
C47 P5 Ni3 119.35(11)
C46 P6 C53 106.93(13)
C46 P6 C56 102.40(13)
C53 P6 C56 104.82(13)
C46 P6 Ni3 110.09(9)
C53 P6 Ni3 108.63(9)
C56 P6 Ni3 122.89(9)
C38 C37 C42 122.8(3)
C38 C37 C43 118.9(3)
C42 C37 C43 118.4(3)
C37 C38 C39 114.9(3)
C37 C38 Ni3 119.7(2)
C39 C38 Ni3 125.4(2)
C40 C39 C38 122.2(3)
C40 C39 H39 118.9
C38 C39 H39 118.9
C39 C40 C41 121.1(3)
C39 C40 H40 119.5
C41 C40 H40 119.5
C42 C41 C40 119.2(3)
C42 C41 H41 120.4
C40 C41 H41 120.4
C41 C42 C37 119.7(3)
C41 C42 H42 120.2
C37 C42 H42 120.2
N3 C43 C37 179.1(4)
N4 C44 Ni3 177.9(3)
C46 C45 P5 110.23(18)
C46 C45 H45A 109.6
P5 C45 H45A 109.6
C46 C45 H45B 109.6
P5 C45 H45B 109.6
H45A C45 H45B 108.1
C45 C46 P6 110.97(18)
C45 C46 H46A 109.4
P6 C46 H46A 109.4
C45 C46 H46B 109.4
P6 C46 H46B 109.4
H46A C46 H46B 108.0
C48 C47 C49 110.3(3)
C48 C47 P5 111.5(2)
C49 C47 P5 112.2(2)
C48 C47 H47 107.5
C49 C47 H47 107.5
P5 C47 H47 107.5
C47 C48 H48A 109.5
C47 C48 H48B 109.5
H48A C48 H48B 109.5
C47 C48 H48C 109.5
H48A C48 H48C 109.5
H48B C48 H48C 109.5
C47 C49 H49A 109.5
C47 C49 H49B 109.5
H49A C49 H49B 109.5
C47 C49 H49C 109.5
H49A C49 H49C 109.5
H49B C49 H49C 109.5
C51 C50 C52 110.2(3)
C51 C50 P5 113.7(2)
C52 C50 P5 110.8(2)
C51 C50 H50 107.3
C52 C50 H50 107.3
P5 C50 H50 107.3
C50 C51 H51A 109.5
C50 C51 H51B 109.5
H51A C51 H51B 109.5
C50 C51 H51C 109.5
H51A C51 H51C 109.5
H51B C51 H51C 109.5
C50 C52 H52A 109.5
C50 C52 H52B 109.5
H52A C52 H52B 109.5
C50 C52 H52C 109.5
H52A C52 H52C 109.5
H52B C52 H52C 109.5
C55 C53 C54 111.7(2)
C55 C53 P6 113.8(2)
C54 C53 P6 111.11(19)
C55 C53 H53 106.6
C54 C53 H53 106.6
P6 C53 H53 106.6
C53 C54 H54A 109.5
C53 C54 H54B 109.5
H54A C54 H54B 109.5
C53 C54 H54C 109.5
H54A C54 H54C 109.5
H54B C54 H54C 109.5
C53 C55 H55A 109.5
C53 C55 H55B 109.5
H55A C55 H55B 109.5
C53 C55 H55C 109.5
H55A C55 H55C 109.5
H55B C55 H55C 109.5
C58 C56 C57 110.9(2)
C58 C56 P6 113.7(2)
C57 C56 P6 110.91(19)
C58 C56 H56 107.0
C57 C56 H56 107.0
P6 C56 H56 107.0
C56 C57 H57A 109.5
C56 C57 H57B 109.5
H57A C57 H57B 109.5
C56 C57 H57C 109.5
H57A C57 H57C 109.5
H57B C57 H57C 109.5
C56 C58 H58A 109.5
C56 C58 H58B 109.5
H58A C58 H58B 109.5
C56 C58 H58C 109.5
H58A C58 H58C 109.5
H58B C58 H58C 109.5
C60 C59 H59A 109.5
C60 C59 H59B 109.5
H59A C59 H59B 109.5
C60 C59 H59C 109.5
H59A C59 H59C 109.5
H59B C59 H59C 109.5
C61 C60 C65 117.1(4)
C61 C60 C59 121.5(4)
C65 C60 C59 121.2(4)
C60 C61 C62 121.8(4)
C60 C61 H61 119.1
C62 C61 H61 119.1
C63 C62 C61 120.4(4)
C63 C62 H62 119.8
C61 C62 H62 119.8
C62 C63 C64 119.0(4)
C62 C63 H63 120.5
C64 C63 H63 120.5
C65 C64 C63 120.1(4)
C65 C64 H64 120.0
C63 C64 H64 120.0
C64 C65 C60 121.7(4)
C64 C65 H65 119.2
C60 C65 H65 119.2
C68 C67 C72 119.4(9)
C68 C67 C66 121.0(9)
C72 C67 C66 119.6(9)
C67 C68 C69 120.8(10)
C67 C68 H68 119.6
C69 C68 H68 119.6
C68 C69 C70 119.4(11)
C68 C69 H69 120.3
C70 C69 H69 120.3
C71 C70 C69 119.6(13)
C71 C70 H70 120.2
C69 C70 H70 120.2
C72 C71 C70 120.3(11)
C72 C71 H71 119.9
C70 C71 H71 119.9
C71 C72 C67 120.4(10)
C71 C72 H72 119.8
C67 C72 H72 119.8

loop_
_geom_bond_atom_site_label_1
_geom_bond_atom_site_label_2
_geom_bond_distance
Ni1 C7 1.869(3)
Ni1 N1 1.913(2)
Ni1 P2 2.1396(8)
Ni1 P1 2.1673(9)
Ni2 C8 1.861(3)
Ni2 C2 1.933(3)
Ni2 P4 2.1653(8)
Ni2 P3 2.1924(8)
P1 C9 1.848(3)
P1 C11 1.853(3)
P1 C14 1.856(3)
P2 C20 1.852(3)
P2 C17 1.858(3)
P2 C10 1.862(3)
P3 C23 1.834(3)
P3 C28 1.838(3)
P3 C25 1.850(3)
P4 C24 1.842(3)
P4 C31 1.845(3)
P4 C34 1.847(3)
N1 C7 1.230(3)
N2 C8 1.157(3)
C1 C6 1.404(4)
C1 C2 1.412(4)
C1 C7 1.464(4)
C2 C3 1.385(4)
C3 C4 1.391(4)
C3 H3 0.9500
C4 C5 1.388(4)
C4 H4 0.9500
C5 C6 1.381(4)
C5 H5 0.9500
C6 H6 0.9500
C9 C10 1.533(4)
C9 H9A 0.9900
C9 H9B 0.9900
C10 H10A 0.9900
C10 H10B 0.9900
C11 C12 1.526(4)
C11 C13 1.530(4)
C11 H11 1.0000
C12 H12A 0.9800
C12 H12B 0.9800
C12 H12C 0.9800
C13 H13A 0.9800
C13 H13B 0.9800
C13 H13C 0.9800
C14 C15 1.524(4)
C14 C16 1.532(4)
C14 H14 1.0000
C15 H15A 0.9800
C15 H15B 0.9800
C15 H15C 0.9800
C16 H16A 0.9800
C16 H16B 0.9800
C16 H16C 0.9800
C17 C19 1.522(4)
C17 C18 1.524(5)
C17 H17 1.0000
C18 H18A 0.9800
C18 H18B 0.9800
C18 H18C 0.9800
C19 H19A 0.9800
C19 H19B 0.9800
C19 H19C 0.9800
C20 C21 1.526(5)
C20 C22 1.530(4)
C20 H20 1.0000
C21 H21A 0.9800
C21 H21B 0.9800
C21 H21C 0.9800
C22 H22A 0.9800
C22 H22B 0.9800
C22 H22C 0.9800
C23 C24 1.530(4)
C23 H23A 0.9900
C23 H23B 0.9900
C24 H24A 0.9900
C24 H24B 0.9900
C25 C26 1.529(4)
C25 C27 1.532(4)
C25 H25 1.0000
C26 H26A 0.9800
C26 H26B 0.9800
C26 H26C 0.9800
C27 H27A 0.9800
C27 H27B 0.9800
C27 H27C 0.9800
C28 C30 1.527(4)
C28 C29 1.534(4)
C28 H28 1.0000
C29 H29A 0.9800
C29 H29B 0.9800
C29 H29C 0.9800
C30 H30A 0.9800
C30 H30B 0.9800
C30 H30C 0.9800
C31 C32 1.526(4)
C31 C33 1.532(4)
C31 H31 1.0000
C32 H32A 0.9800
C32 H32B 0.9800
C32 H32C 0.9800
C33 H33A 0.9800
C33 H33B 0.9800
C33 H33C 0.9800
C34 C35 1.532(4)
C34 C36 1.532(4)
C34 H34 1.0000
C35 H35A 0.9800
C35 H35B 0.9800
C35 H35C 0.9800
C36 H36A 0.9800
C36 H36B 0.9800
C36 H36C 0.9800
Ni3 C44 1.866(3)
Ni3 C38 1.936(3)
Ni3 P6 2.1714(8)
Ni3 P5 2.2021(9)
P5 C45 1.838(3)
P5 C50 1.846(3)
P5 C47 1.847(3)
P6 C46 1.840(3)
P6 C53 1.842(3)
P6 C56 1.851(3)
N3 C43 1.159(4)
N4 C44 1.151(4)
C37 C38 1.406(4)
C37 C42 1.411(5)
C37 C43 1.430(5)
C38 C39 1.409(4)
C39 C40 1.380(4)
C39 H39 0.9500
C40 C41 1.386(5)
C40 H40 0.9500
C41 C42 1.364(5)
C41 H41 0.9500
C42 H42 0.9500
C45 C46 1.520(4)
C45 H45A 0.9900
C45 H45B 0.9900
C46 H46A 0.9900
C46 H46B 0.9900
C47 C48 1.526(4)
C47 C49 1.535(4)
C47 H47 1.0000
C48 H48A 0.9800
C48 H48B 0.9800
C48 H48C 0.9800
C49 H49A 0.9800
C49 H49B 0.9800
C49 H49C 0.9800
C50 C51 1.518(4)
C50 C52 1.538(4)
C50 H50 1.0000
C51 H51A 0.9800
C51 H51B 0.9800
C51 H51C 0.9800
C52 H52A 0.9800
C52 H52B 0.9800
C52 H52C 0.9800
C53 C55 1.525(4)
C53 C54 1.534(4)
C53 H53 1.0000
C54 H54A 0.9800
C54 H54B 0.9800
C54 H54C 0.9800
C55 H55A 0.9800
C55 H55B 0.9800
C55 H55C 0.9800
C56 C58 1.529(4)
C56 C57 1.530(4)
C56 H56 1.0000
C57 H57A 0.9800
C57 H57B 0.9800
C57 H57C 0.9800
C58 H58A 0.9800
C58 H58B 0.9800
C58 H58C 0.9800
C59 C60 1.499(5)
C59 H59A 0.9800
C59 H59B 0.9800
C59 H59C 0.9800
C60 C61 1.368(5)
C60 C65 1.389(5)
C61 C62 1.383(5)
C61 H61 0.9500
C62 C63 1.370(5)
C62 H62 0.9500
C63 C64 1.377(5)
C63 H63 0.9500
C64 C65 1.376(5)
C64 H64 0.9500
C65 H65 0.9500
C66 C67 1.48(2)
C66 H66A 0.9800
C66 H66B 0.9800
C66 H66C 0.9800
C67 C68 1.367(11)
C67 C72 1.370(11)
C68 C69 1.373(11)
C68 H68 0.9500
C69 C70 1.379(13)
C69 H69 0.9500
C70 C71 1.376(13)
C70 H70 0.9500
C71 C72 1.365(11)
C71 H71 0.9500
C72 H72 0.9500

loop_
_geom_torsion_atom_site_label_1
_geom_torsion_atom_site_label_2
_geom_torsion_atom_site_label_3
_geom_torsion_atom_site_label_4
_geom_torsion
C7 Ni1 P1 C9 -179.62(18)
N1 Ni1 P1 C9 -174.26(12)
P2 Ni1 P1 C9 5.99(10)
C7 Ni1 P1 C11 63.58(19)
N1 Ni1 P1 C11 68.94(13)
P2 Ni1 P1 C11 -110.81(10)
C7 Ni1 P1 C14 -60.7(2)
N1 Ni1 P1 C14 -55.31(14)
P2 Ni1 P1 C14 124.94(11)
C7 Ni1 P2 C20 76.62(15)
N1 Ni1 P2 C20 74.0(2)
P1 Ni1 P2 C20 -106.59(12)
C7 Ni1 P2 C17 -50.17(16)
N1 Ni1 P2 C17 -52.8(2)
P1 Ni1 P2 C17 126.61(13)
C7 Ni1 P2 C10 -166.69(13)
N1 Ni1 P2 C10 -169.3(2)
P1 Ni1 P2 C10 10.10(11)
C8 Ni2 P3 C23 -148.21(13)
C2 Ni2 P3 C23 112(4)
P4 Ni2 P3 C23 11.49(11)
C8 Ni2 P3 C28 -28.01(14)
C2 Ni2 P3 C28 -128(4)
P4 Ni2 P3 C28 131.70(11)
C8 Ni2 P3 C25 92.51(13)
C2 Ni2 P3 C25 -8(4)
P4 Ni2 P3 C25 -107.79(11)
C8 Ni2 P4 C24 93.9(3)
C2 Ni2 P4 C24 -174.08(13)
P3 Ni2 P4 C24 4.63(11)
C8 Ni2 P4 C31 -146.2(3)
C2 Ni2 P4 C31 -54.19(14)
P3 Ni2 P4 C31 124.52(12)
C8 Ni2 P4 C34 -22.1(3)
C2 Ni2 P4 C34 69.95(13)
P3 Ni2 P4 C34 -111.33(11)
P2 Ni1 N1 C7 3.7(3)
P1 Ni1 N1 C7 -175.62(14)
C6 C1 C2 C3 3.6(4)
C7 C1 C2 C3 -175.6(2)
C6 C1 C2 Ni2 -178.2(2)
C7 C1 C2 Ni2 2.6(3)
C8 Ni2 C2 C3 78.5(2)
P4 Ni2 C2 C3 -81.2(2)
P3 Ni2 C2 C3 179(100)
C8 Ni2 C2 C1 -99.5(2)
P4 Ni2 C2 C1 100.8(2)
P3 Ni2 C2 C1 1(4)
C1 C2 C3 C4 -2.4(4)
Ni2 C2 C3 C4 179.5(2)
C2 C3 C4 C5 -0.3(5)
C3 C4 C5 C6 1.7(5)
C4 C5 C6 C1 -0.5(4)
C2 C1 C6 C5 -2.2(4)
C7 C1 C6 C5 176.9(3)
Ni1 N1 C7 C1 -178.0(3)
C6 C1 C7 N1 -162.7(3)
C2 C1 C7 N1 16.5(5)
C6 C1 C7 Ni1 21.3(5)
C2 C1 C7 Ni1 -159.5(3)
P2 Ni1 C7 N1 -178.31(13)
P1 Ni1 C7 N1 8.1(3)
N1 Ni1 C7 C1 177.1(5)
P2 Ni1 C7 C1 -1.2(4)
P1 Ni1 C7 C1 -174.8(3)
C2 Ni2 C8 N2 -105(2)
P4 Ni2 C8 N2 -12(2)
P3 Ni2 C8 N2 76(2)
C11 P1 C9 C10 97.8(2)
C14 P1 C9 C10 -155.2(2)
Ni1 P1 C9 C10 -24.8(2)
P1 C9 C10 P2 33.6(3)
C20 P2 C10 C9 97.5(2)
C17 P2 C10 C9 -155.6(2)
Ni1 P2 C10 C9 -28.0(2)
C9 P1 C11 C12 -55.2(2)
C14 P1 C11 C12 -162.7(2)
Ni1 P1 C11 C12 63.1(2)
C9 P1 C11 C13 -176.61(19)
C14 P1 C11 C13 75.9(2)
Ni1 P1 C11 C13 -58.3(2)
C9 P1 C14 C15 78.8(2)
C11 P1 C14 C15 -172.1(2)
Ni1 P1 C14 C15 -42.5(2)
C9 P1 C14 C16 -47.5(2)
C11 P1 C14 C16 61.7(2)
Ni1 P1 C14 C16 -168.77(17)
C20 P2 C17 C19 59.5(3)
C10 P2 C17 C19 -47.9(3)
Ni1 P2 C17 C19 -167.1(2)
C20 P2 C17 C18 -174.5(2)
C10 P2 C17 C18 78.1(2)
Ni1 P2 C17 C18 -41.1(2)
C17 P2 C20 C21 -173.6(2)
C10 P2 C20 C21 -67.2(2)
Ni1 P2 C20 C21 51.6(2)
C17 P2 C20 C22 64.6(3)
C10 P2 C20 C22 171.0(2)
Ni1 P2 C20 C22 -70.1(3)
C28 P3 C23 C24 -155.9(2)
C25 P3 C23 C24 96.1(2)
Ni2 P3 C23 C24 -28.5(2)
P3 C23 C24 P4 32.4(3)
C31 P4 C24 C23 -157.1(2)
C34 P4 C24 C23 93.9(2)
Ni2 P4 C24 C23 -23.5(2)
C23 P3 C25 C26 -62.1(2)
C28 P3 C25 C26 -172.0(2)
Ni2 P3 C25 C26 59.5(2)
C23 P3 C25 C27 174.7(2)
C28 P3 C25 C27 64.8(2)
Ni2 P3 C25 C27 -63.7(2)
C23 P3 C28 C30 -62.7(3)
C25 P3 C28 C30 47.8(2)
Ni2 P3 C28 C30 174.61(19)
C23 P3 C28 C29 63.9(2)
C25 P3 C28 C29 174.4(2)
Ni2 P3 C28 C29 -58.8(2)
C24 P4 C31 C32 74.0(2)
C34 P4 C31 C32 -175.9(2)
Ni2 P4 C31 C32 -50.1(2)
C24 P4 C31 C33 -160.7(2)
C34 P4 C31 C33 -50.6(2)
Ni2 P4 C31 C33 75.1(2)
C24 P4 C34 C35 -72.0(2)
C31 P4 C34 C35 -178.0(2)
Ni2 P4 C34 C35 46.6(2)
C24 P4 C34 C36 54.7(3)
C31 P4 C34 C36 -51.3(3)
Ni2 P4 C34 C36 173.3(2)
C44 Ni3 P5 C45 162.39(13)
C38 Ni3 P5 C45 -78(6)
P6 Ni3 P5 C45 -11.42(10)
C44 Ni3 P5 C50 -78.89(14)
C38 Ni3 P5 C50 41(6)
P6 Ni3 P5 C50 107.30(11)
C44 Ni3 P5 C47 42.97(15)
C38 Ni3 P5 C47 163(6)
P6 Ni3 P5 C47 -130.84(12)
C44 Ni3 P6 C46 -105.2(9)
C38 Ni3 P6 C46 172.09(13)
P5 Ni3 P6 C46 -7.13(10)
C44 Ni3 P6 C53 11.6(9)
C38 Ni3 P6 C53 -71.13(13)
P5 Ni3 P6 C53 109.65(10)
C44 Ni3 P6 C56 134.2(9)
C38 Ni3 P6 C56 51.50(15)
P5 Ni3 P6 C56 -127.72(12)
C42 C37 C38 C39 -2.5(4)
C43 C37 C38 C39 177.2(3)
C42 C37 C38 Ni3 178.1(2)
C43 C37 C38 Ni3 -2.2(4)
C44 Ni3 C38 C37 80.5(2)
P6 Ni3 C38 C37 -105.7(2)
P5 Ni3 C38 C37 -39(6)
C44 Ni3 C38 C39 -98.8(3)
P6 Ni3 C38 C39 75.0(2)
P5 Ni3 C38 C39 141(6)
C37 C38 C39 C40 3.0(4)
Ni3 C38 C39 C40 -177.6(2)
C38 C39 C40 C41 -0.8(5)
C39 C40 C41 C42 -2.0(5)
C40 C41 C42 C37 2.5(5)
C38 C37 C42 C41 -0.2(5)
C43 C37 C42 C41 -179.9(3)
C38 C37 C43 N3 151(22)
C42 C37 C43 N3 -29(22)
C38 Ni3 C44 N4 17(8)
P6 Ni3 C44 N4 -66(8)
P5 Ni3 C44 N4 -164(8)
C50 P5 C45 C46 -92.3(2)
C47 P5 C45 C46 160.2(2)
Ni3 P5 C45 C46 31.7(2)
P5 C45 C46 P6 -37.7(2)
C53 P6 C46 C45 -89.2(2)
C56 P6 C46 C45 160.86(19)
Ni3 P6 C46 C45 28.6(2)
C45 P5 C47 C48 -84.8(2)
C50 P5 C47 C48 165.0(2)
Ni3 P5 C47 C48 37.2(3)
C45 P5 C47 C49 39.6(3)
C50 P5 C47 C49 -70.6(2)
Ni3 P5 C47 C49 161.56(19)
C45 P5 C50 C51 44.8(3)
C47 P5 C50 C51 153.6(2)
Ni3 P5 C50 C51 -75.7(2)
C45 P5 C50 C52 169.6(2)
C47 P5 C50 C52 -81.7(2)
Ni3 P5 C50 C52 49.0(2)
C46 P6 C53 C55 -47.4(2)
C56 P6 C53 C55 60.8(2)
Ni3 P6 C53 C55 -166.21(18)
C46 P6 C53 C54 79.7(2)
C56 P6 C53 C54 -172.08(19)
Ni3 P6 C53 C54 -39.1(2)
C46 P6 C56 C58 158.5(2)
C53 P6 C56 C58 47.0(2)
Ni3 P6 C56 C58 -77.4(2)
C46 P6 C56 C57 -75.7(2)
C53 P6 C56 C57 172.8(2)
Ni3 P6 C56 C57 48.4(2)
C65 C60 C61 C62 0.2(6)
C59 C60 C61 C62 176.2(4)
C60 C61 C62 C63 -0.3(7)
C61 C62 C63 C64 -0.1(6)
C62 C63 C64 C65 0.6(7)
C63 C64 C65 C60 -0.7(7)
C61 C60 C65 C64 0.3(7)
C59 C60 C65 C64 -175.7(4)
C72 C67 C68 C69 2(8)
C66 C67 C68 C69 -177(3)
C67 C68 C69 C70 -2(6)
C68 C69 C70 C71 1(5)
C69 C70 C71 C72 0(5)
C70 C71 C72 C67 0(6)
C68 C67 C72 C71 -1(8)
C66 C67 C72 C71 178(3)
